data_1574845
loop_
_publ_author_name
'Nguyen, Tri Minh'
'Tawfik, Sherif Abdulkader'
'Tran, Truyen'
'Gupta, Sunil'
'Rana, Santu'
'Venkatesh, Svetha'

_publ_section_title
;
 The search for superionic solid-state electrolytes using a
 physics-informed generative model.
;
_journal_issue 17
_journal_name_full 'Materials horizons'
_journal_page_first 6945
_journal_page_last 6955
_journal_paper_doi 10.1039/d5mh00767d
_journal_volume 12
_journal_year 2025
_chemical_formula_structural Li3CBr2
_chemical_formula_sum 'C4 Br8 Li12'
_space_group_IT_number 1
_space_group_name_Hall 'P 1'
_space_group_name_H-M_alt 'P 1'
_symmetry_Int_Tables_number 1
_symmetry_space_group_name_H-M 'P 1'
_audit_update_record
;
2025-04-08 deposited with the CCDC.	2025-06-06 downloaded from the CCDC.
;
_cell_angle_alpha 77.29522528
_cell_angle_beta 90.00549479
_cell_angle_gamma 89.99848115
_cell_formula_units_Z 4
_cell_length_a 7.37088716
_cell_length_b 11.27904563
_cell_length_c 5.91404848
_cell_volume 479.636
_cod_data_source_file d5mh00767d3.cif
_cod_data_source_block Li3CBr2
_cod_depositor_comments 'Adding full bibliography for 1574820--1574854.cif.'
_cod_original_cell_volume 479.63568709
_cod_original_formula_sum 'Li12 C4 Br8'
_cod_database_code 1574845

loop_
_symmetry_equiv_pos_site_id
_symmetry_equiv_pos_as_xyz
1 'x, y, z'

loop_
_atom_site_type_symbol
_atom_site_label
_atom_site_symmetry_multiplicity
_atom_site_fract_x
_atom_site_fract_y
_atom_site_fract_z
_atom_site_occupancy
Li Li0 1 0.58791683 0.40224340 -0.16250965 1
Li Li1 1 0.91215251 0.40212766 0.33760559 1
Li Li2 1 0.15707404 -0.03448197 0.43981134 1
Li Li3 1 0.34290433 -0.03420257 0.93972809 1
Li Li4 1 0.91784627 0.80945964 0.13680771 1
Li Li5 1 0.58208453 0.80936568 0.63687986 1
Li Li6 1 0.41382529 0.59688973 0.23802658 1
Li Li7 1 0.08632426 0.59684755 -0.26179164 1
Li Li8 1 0.83807596 0.03565878 0.75739679 1
Li Li9 1 0.66193813 0.03583782 0.25732430 1
Li Li10 1 0.41355793 0.18965006 0.54558763 1
Li Li11 1 0.08634068 0.18974027 0.04605752 1
C C12 1 0.42047264 -0.01556422 0.57054563 1
C C13 1 0.07948634 -0.01545740 0.07043700 1
C C14 1 0.57646311 0.01522408 0.62328200 1
C C15 1 -0.07648816 0.01531413 0.12324557 1
Br Br16 1 0.42518538 0.60299147 -0.19887654 1
Br Br17 1 0.07495014 0.60295206 0.30089214 1
Br Br18 1 0.56648018 0.80313904 0.19468152 1
Br Br19 1 -0.06654194 0.80306107 0.69437442 1
Br Br20 1 0.57336470 0.39691619 0.40537875 1
Br Br21 1 0.92664814 0.39691733 -0.09484592 1
Br Br22 1 0.43709746 0.19774834 0.00294293 1
Br Br23 1 0.06284124 0.19762187 0.50298380 1
